data_7061643
loop_
_publ_author_name
'Plaza-Lozano, Diego'
'Ram\'irez-Palma, David'
'Vela, Alberto'
'Olgu\'in, Juan'

_publ_section_title
;
 High spin iron(ii) complexes based on imidazolyl- and
 1,2,3-triazolyl-thione ligands and NCE (E = S, Se or BH3) co-ligands:
 effect of the S-functional group on the structural and magnetic
 properties
;
_journal_issue 31
_journal_name_full 'New Journal of Chemistry'
_journal_page_first 14910
_journal_page_last 14921
_journal_paper_doi 10.1039/D2NJ01989B
_journal_volume 46
_journal_year 2022
_chemical_formula_moiety 'C20 H18 Fe N8 S2 Se2'
_chemical_formula_sum 'C20 H18 Fe N8 S2 Se2'
_chemical_formula_weight 648.31
_space_group_crystal_system monoclinic
_space_group_IT_number 14
_space_group_name_Hall '-P 2ybc'
_space_group_name_H-M_alt 'P 1 21/c 1'
_atom_sites_solution_hydrogens geom
_atom_sites_solution_primary direct
_atom_sites_solution_secondary difmap
_audit_creation_method SHELXL-2018/3
_audit_update_record
;
2020-05-23 deposited with the CCDC.	2022-07-07 downloaded from the CCDC.
;
_cell_angle_alpha 90
_cell_angle_beta 99.955(2)
_cell_angle_gamma 90
_cell_formula_units_Z 2
_cell_length_a 10.0926(7)
_cell_length_b 15.8607(10)
_cell_length_c 7.8392(5)
_cell_measurement_reflns_used 9937
_cell_measurement_temperature 296(2)
_cell_measurement_theta_max 24.5529
_cell_measurement_theta_min 2.4180
_cell_volume 1235.97(14)
_computing_cell_refinement 'APEX2 v2012.10.0(Bruker, 2012)'
_computing_data_collection 'Bruker Instrument Service (Bruker AXS Inc., 2015)'
_computing_data_reduction 'SAINT V8.38A (Bruker AXS Inc., 2017)'
_computing_molecular_graphics 'XP V 5.1 (Bruker, 1998)'
_computing_publication_material 'CIFTAB V 2013/2 (Sheldrick, 2013)'
_computing_structure_refinement 'SHELXL-2018/3 (Sheldrick, 2018)'
_computing_structure_solution 'SHELXT 2014/5 (Sheldrick, 2014)'
_diffrn_ambient_temperature 296(2)
_diffrn_detector_area_resol_mean 10.4167
_diffrn_measured_fraction_theta_full 1.000
_diffrn_measured_fraction_theta_max 1.000
_diffrn_measurement_device_type 'Bruker D8 VENTURE diffractometer'
_diffrn_measurement_method '\f and \w scans'
_diffrn_radiation_monochromator 'multilayer mirror'
_diffrn_radiation_type MoK\a
_diffrn_radiation_wavelength 0.71073
_diffrn_reflns_av_R_equivalents 0.0744
_diffrn_reflns_av_unetI/netI 0.0309
_diffrn_reflns_Laue_measured_fraction_full 1.000
_diffrn_reflns_Laue_measured_fraction_max 1.000
_diffrn_reflns_limit_h_max 12
_diffrn_reflns_limit_h_min -12
_diffrn_reflns_limit_k_max 19
_diffrn_reflns_limit_k_min -19
_diffrn_reflns_limit_l_max 9
_diffrn_reflns_limit_l_min -9
_diffrn_reflns_number 33828
_diffrn_reflns_point_group_measured_fraction_full 1.000
_diffrn_reflns_point_group_measured_fraction_max 1.000
_diffrn_reflns_theta_full 25.242
_diffrn_reflns_theta_max 26.371
_diffrn_reflns_theta_min 2.418
_diffrn_source_type 'Incoatec I\mS HB'
_exptl_absorpt_coefficient_mu 3.750
_exptl_absorpt_correction_T_max 0.7454
_exptl_absorpt_correction_T_min 0.6393
_exptl_absorpt_correction_type multi-scan
_exptl_absorpt_process_details '(Sheldrick, 2012)'
_exptl_crystal_colour 'lustrous light bronze-orange'
_exptl_crystal_density_diffrn 1.742
_exptl_crystal_density_meas ?
_exptl_crystal_density_method 'not measured'
_exptl_crystal_description plate
_exptl_crystal_F_000 640
_exptl_crystal_size_max 0.121
_exptl_crystal_size_mid 0.115
_exptl_crystal_size_min 0.077
_exptl_transmission_factor_max 0.7454
_exptl_transmission_factor_min 0.6393
_refine_diff_density_max 0.742
_refine_diff_density_min -0.749
_refine_diff_density_rms 0.086
_refine_ls_extinction_method none
_refine_ls_goodness_of_fit_ref 1.027
_refine_ls_hydrogen_treatment constr
_refine_ls_matrix_type full
_refine_ls_number_parameters 152
_refine_ls_number_reflns 2527
_refine_ls_number_restraints 0
_refine_ls_restrained_S_all 1.027
_refine_ls_R_factor_all 0.0713
_refine_ls_R_factor_gt 0.0440
_refine_ls_shift/su_max 0.000
_refine_ls_shift/su_mean 0.000
_refine_ls_structure_factor_coef Fsqd
_refine_ls_weighting_details 'w=1/[\s^2^(Fo^2^)+(0.0506P)^2^+2.2017P] where P=(Fo^2^+2Fc^2^)/3'
_refine_ls_weighting_scheme calc
_refine_ls_wR_factor_gt 0.1011
_refine_ls_wR_factor_ref 0.1156
_reflns_Friedel_coverage 0.000
_reflns_number_gt 1820
_reflns_number_total 2527
_reflns_threshold_expression 'I > 2\s(I)'
_cod_data_source_file d2nj01989b2.cif
_cod_data_source_block DPL385TA_0ma_a
_cod_depositor_comments
;
The following automatic conversions were performed:

data item '_exptl_crystal_density_meas' value 'not measured' was
changed to '?' -- the value is perceived as not measured.

Automatic conversion script
Id: cif_fix_values 7556 2019-12-06 15:28:31Z antanas 

 Adding full bibliography for 7061643--7061648.cif.
;
_cod_original_sg_symbol_H-M 'P 21/c'
_cod_database_code 7061643
_shelx_shelxl_version_number 2018/3
_shelx_space_group_comment
;
The symmetry employed for this shelxl refinement is uniquely defined
by the following loop, which should always be used as a source of
symmetry information in preference to the above space-group names.
They are only intended as comments.
;
_shelx_estimated_absorpt_t_min 0.660
_shelx_estimated_absorpt_t_max 0.761
_diffrn_source_source 'microfocus sealed tube'

loop_
_space_group_symop_operation_xyz
'x, y, z'
'-x, y+1/2, -z+1/2'
'-x, -y, -z'
'x, -y-1/2, z-1/2'

loop_
_atom_site_label
_atom_site_type_symbol
_atom_site_fract_x
_atom_site_fract_y
_atom_site_fract_z
_atom_site_U_iso_or_equiv
_atom_site_adp_type
_atom_site_occupancy
_atom_site_site_symmetry_order
_atom_site_calc_flag
_atom_site_refinement_flags_posn
_atom_site_refinement_flags_adp
_atom_site_refinement_flags_occupancy
_atom_site_disorder_assembly
_atom_site_disorder_group
Se1 Se 0.05592(5) 0.63851(4) 0.33710(10) 0.0799(3) Uani 1 1 d . . . . .
N1 N 0.3714(3) 0.4028(2) 0.3411(4) 0.0366(7) Uani 1 1 d . . . . .
Fe1 Fe 0.500000 0.500000 0.500000 0.0314(2) Uani 1 2 d S . P . .
S1 S 0.57418(11) 0.53835(7) 0.22541(13) 0.0425(3) Uani 1 1 d . . . . .
C1 C 0.2429(4) 0.3948(3) 0.3677(6) 0.0418(9) Uani 1 1 d . . . . .
H1 H 0.217573 0.424160 0.459629 0.050 Uiso 1 1 calc R U . . .
N2 N 0.5353(4) 0.3676(2) 0.1736(5) 0.0429(8) Uani 1 1 d . . . . .
C2 C 0.1488(5) 0.3463(3) 0.2676(6) 0.0499(11) Uani 1 1 d . . . . .
H2 H 0.062242 0.341943 0.292478 0.060 Uiso 1 1 calc R U . . .
C3 C 0.1834(5) 0.3042(3) 0.1306(6) 0.0618(14) Uani 1 1 d . . . . .
H3 H 0.120670 0.271045 0.059752 0.074 Uiso 1 1 calc R U . . .
N3 N 0.7205(4) 0.4151(2) 0.1049(5) 0.0494(9) Uani 1 1 d . . . . .
C4 C 0.3118(5) 0.3115(3) 0.0988(6) 0.0579(13) Uani 1 1 d . . . . .
H4 H 0.337868 0.283350 0.005991 0.070 Uiso 1 1 calc R U . . .
N4 N 0.3365(4) 0.5857(2) 0.4385(5) 0.0447(8) Uani 1 1 d . . . . .
C5 C 0.4017(4) 0.3611(2) 0.2059(5) 0.0396(9) Uani 1 1 d . . . . .
C8 C 0.8279(5) 0.4722(4) 0.0774(8) 0.0705(15) Uani 1 1 d . . . . .
H8A H 0.868855 0.496303 0.186125 0.106 Uiso 1 1 calc R U . . .
H8B H 0.791219 0.516415 -0.000400 0.106 Uiso 1 1 calc R U . . .
H8C H 0.894280 0.441655 0.028299 0.106 Uiso 1 1 calc R U . . .
C7 C 0.7162(5) 0.3303(3) 0.0701(8) 0.0652(14) Uani 1 1 d . . . . .
H7 H 0.780825 0.299266 0.025994 0.078 Uiso 1 1 calc R U . . .
C6 C 0.6017(5) 0.3003(3) 0.1114(7) 0.0604(13) Uani 1 1 d . . . . .
H6 H 0.572022 0.244780 0.100478 0.072 Uiso 1 1 calc R U . . .
C9 C 0.6096(4) 0.4394(3) 0.1681(5) 0.0396(9) Uani 1 1 d . . . . .
C10 C 0.2263(5) 0.6069(3) 0.3986(5) 0.0415(10) Uani 1 1 d . . . . .

loop_
_atom_site_aniso_label
_atom_site_aniso_U_11
_atom_site_aniso_U_22
_atom_site_aniso_U_33
_atom_site_aniso_U_23
_atom_site_aniso_U_13
_atom_site_aniso_U_12
Se1 0.0402(3) 0.0809(4) 0.1158(6) -0.0193(4) 0.0057(3) 0.0143(3)
N1 0.0388(18) 0.0347(17) 0.0353(17) -0.0030(14) 0.0036(14) -0.0036(14)
Fe1 0.0312(4) 0.0313(4) 0.0306(4) -0.0027(3) 0.0023(3) -0.0002(3)
S1 0.0522(7) 0.0369(5) 0.0393(6) -0.0021(4) 0.0106(5) -0.0045(5)
C1 0.038(2) 0.041(2) 0.046(2) -0.0007(19) 0.0051(19) -0.0047(18)
N2 0.045(2) 0.0373(18) 0.047(2) -0.0059(15) 0.0117(16) 0.0005(15)
C2 0.044(3) 0.051(3) 0.054(3) 0.004(2) 0.007(2) -0.016(2)
C3 0.066(3) 0.063(3) 0.057(3) -0.015(2) 0.013(3) -0.038(3)
N3 0.043(2) 0.053(2) 0.054(2) -0.0033(18) 0.0148(17) 0.0064(17)
C4 0.073(3) 0.051(3) 0.053(3) -0.020(2) 0.019(3) -0.020(2)
N4 0.043(2) 0.043(2) 0.047(2) 0.0022(16) 0.0041(16) 0.0069(17)
C5 0.043(2) 0.033(2) 0.043(2) -0.0031(17) 0.0082(19) -0.0067(17)
C8 0.039(3) 0.076(4) 0.101(4) 0.005(3) 0.028(3) -0.004(3)
C7 0.059(3) 0.052(3) 0.089(4) -0.006(3) 0.025(3) 0.017(3)
C6 0.069(3) 0.037(2) 0.079(3) -0.011(2) 0.024(3) 0.004(2)
C9 0.040(2) 0.041(2) 0.036(2) 0.0032(17) 0.0036(18) -0.0004(18)
C10 0.048(3) 0.035(2) 0.042(2) -0.0044(18) 0.010(2) 0.0012(19)

loop_
_atom_type_symbol
_atom_type_description
_atom_type_scat_dispersion_real
_atom_type_scat_dispersion_imag
_atom_type_scat_source
C C 0.0033 0.0016 'International Tables Vol C Tables 4.2.6.8 and 6.1.1.4'
H H 0.0000 0.0000 'International Tables Vol C Tables 4.2.6.8 and 6.1.1.4'
N N 0.0061 0.0033 'International Tables Vol C Tables 4.2.6.8 and 6.1.1.4'
S S 0.1246 0.1234 'International Tables Vol C Tables 4.2.6.8 and 6.1.1.4'
Fe Fe 0.3463 0.8444 'International Tables Vol C Tables 4.2.6.8 and 6.1.1.4'
Se Se -0.0929 2.2259 'International Tables Vol C Tables 4.2.6.8 and 6.1.1.4'

loop_
_geom_angle_atom_site_label_1
_geom_angle_atom_site_label_2
_geom_angle_atom_site_label_3
_geom_angle
_geom_angle_site_symmetry_1
_geom_angle_site_symmetry_3
_geom_angle_publ_flag
C5 N1 C1 115.8(3) . . ?
C5 N1 Fe1 126.3(3) . . ?
C1 N1 Fe1 117.1(3) . . ?
N4 Fe1 N4 180.0 . 3_666 ?
N4 Fe1 N1 87.79(13) . . ?
N4 Fe1 N1 92.21(13) 3_666 . ?
N4 Fe1 N1 92.21(13) . 3_666 ?
N4 Fe1 N1 87.79(13) 3_666 3_666 ?
N1 Fe1 N1 180.00(15) . 3_666 ?
N4 Fe1 S1 89.16(10) . . ?
N4 Fe1 S1 90.84(10) 3_666 . ?
N1 Fe1 S1 85.38(8) . . ?
N1 Fe1 S1 94.62(8) 3_666 . ?
N4 Fe1 S1 90.84(10) . 3_666 ?
N4 Fe1 S1 89.16(10) 3_666 3_666 ?
N1 Fe1 S1 94.63(8) . 3_666 ?
N1 Fe1 S1 85.37(8) 3_666 3_666 ?
S1 Fe1 S1 180.0 . 3_666 ?
C9 S1 Fe1 96.48(14) . . ?
N1 C1 C2 123.7(4) . . ?
N1 C1 H1 118.1 . . ?
C2 C1 H1 118.1 . . ?
C9 N2 C6 109.1(4) . . ?
C9 N2 C5 127.5(3) . . ?
C6 N2 C5 122.4(4) . . ?
C3 C2 C1 118.9(4) . . ?
C3 C2 H2 120.5 . . ?
C1 C2 H2 120.5 . . ?
C2 C3 C4 118.9(4) . . ?
C2 C3 H3 120.5 . . ?
C4 C3 H3 120.5 . . ?
C9 N3 C7 110.6(4) . . ?
C9 N3 C8 124.0(4) . . ?
C7 N3 C8 125.4(4) . . ?
C3 C4 C5 119.0(4) . . ?
C3 C4 H4 120.5 . . ?
C5 C4 H4 120.5 . . ?
C10 N4 Fe1 157.4(3) . . ?
N1 C5 C4 123.6(4) . . ?
N1 C5 N2 117.6(3) . . ?
C4 C5 N2 118.8(4) . . ?
N3 C8 H8A 109.5 . . ?
N3 C8 H8B 109.5 . . ?
H8A C8 H8B 109.5 . . ?
N3 C8 H8C 109.5 . . ?
H8A C8 H8C 109.5 . . ?
H8B C8 H8C 109.5 . . ?
C6 C7 N3 107.4(4) . . ?
C6 C7 H7 126.3 . . ?
N3 C7 H7 126.3 . . ?
C7 C6 N2 107.5(4) . . ?
C7 C6 H6 126.3 . . ?
N2 C6 H6 126.3 . . ?
N3 C9 N2 105.4(4) . . ?
N3 C9 S1 126.0(3) . . ?
N2 C9 S1 128.6(3) . . ?
N4 C10 Se1 179.3(4) . . ?

loop_
_geom_bond_atom_site_label_1
_geom_bond_atom_site_label_2
_geom_bond_distance
_geom_bond_site_symmetry_2
_geom_bond_publ_flag
Se1 C10 1.776(5) . ?
N1 C5 1.330(5) . ?
N1 C1 1.354(5) . ?
N1 Fe1 2.249(3) . ?
Fe1 N4 2.128(4) . ?
Fe1 N4 2.128(4) 3_666 ?
Fe1 S1 2.4741(10) . ?
Fe1 S1 2.4741(10) 3_666 ?
S1 C9 1.687(4) . ?
C1 C2 1.361(6) . ?
C1 H1 0.9300 . ?
N2 C9 1.369(5) . ?
N2 C6 1.392(6) . ?
N2 C5 1.418(5) . ?
C2 C3 1.360(7) . ?
C2 H2 0.9300 . ?
C3 C4 1.366(7) . ?
C3 H3 0.9300 . ?
N3 C9 1.357(5) . ?
N3 C7 1.372(6) . ?
N3 C8 1.457(6) . ?
C4 C5 1.372(6) . ?
C4 H4 0.9300 . ?
N4 C10 1.152(5) . ?
C8 H8A 0.9600 . ?
C8 H8B 0.9600 . ?
C8 H8C 0.9600 . ?
C7 C6 1.340(7) . ?
C7 H7 0.9300 . ?
C6 H6 0.9300 . ?

loop_
_geom_torsion_atom_site_label_1
_geom_torsion_atom_site_label_2
_geom_torsion_atom_site_label_3
_geom_torsion_atom_site_label_4
_geom_torsion
_geom_torsion_site_symmetry_1
_geom_torsion_site_symmetry_2
_geom_torsion_site_symmetry_3
_geom_torsion_site_symmetry_4
_geom_torsion_publ_flag
C5 N1 C1 C2 1.4(6) . . . . ?
Fe1 N1 C1 C2 171.8(3) . . . . ?
N1 C1 C2 C3 -1.3(7) . . . . ?
C1 C2 C3 C4 0.5(8) . . . . ?
C2 C3 C4 C5 -0.1(8) . . . . ?
C1 N1 C5 C4 -0.9(6) . . . . ?
Fe1 N1 C5 C4 -170.3(3) . . . . ?
C1 N1 C5 N2 -179.9(3) . . . . ?
Fe1 N1 C5 N2 10.8(5) . . . . ?
C3 C4 C5 N1 0.3(7) . . . . ?
C3 C4 C5 N2 179.2(5) . . . . ?
C9 N2 C5 N1 -48.2(6) . . . . ?
C6 N2 C5 N1 143.8(4) . . . . ?
C9 N2 C5 C4 132.8(5) . . . . ?
C6 N2 C5 C4 -35.2(6) . . . . ?
C9 N3 C7 C6 0.0(6) . . . . ?
C8 N3 C7 C6 -179.5(5) . . . . ?
N3 C7 C6 N2 -0.5(6) . . . . ?
C9 N2 C6 C7 0.7(6) . . . . ?
C5 N2 C6 C7 170.7(4) . . . . ?
C7 N3 C9 N2 0.4(5) . . . . ?
C8 N3 C9 N2 180.0(4) . . . . ?
C7 N3 C9 S1 -179.3(4) . . . . ?
C8 N3 C9 S1 0.3(6) . . . . ?
C6 N2 C9 N3 -0.7(5) . . . . ?
C5 N2 C9 N3 -170.0(4) . . . . ?
C6 N2 C9 S1 179.0(4) . . . . ?
C5 N2 C9 S1 9.7(6) . . . . ?
Fe1 S1 C9 N3 -135.7(4) . . . . ?
Fe1 S1 C9 N2 44.7(4) . . . . ?
